data_7025373
loop_
_publ_author_name
'Inglis, Ross'
'Dalgarno, Scott J.'
'Brechin, Euan K.'

_publ_section_title
;
 A new family of Mn6 SMMs using phosphinate ligands
;
_journal_issue 20
_journal_name_full 'Dalton Transactions'
_journal_page_first 4826
_journal_paper_doi 10.1039/b927303d
_journal_volume 39
_journal_year 2010
_chemical_formula_moiety 'C106 H90 Mn6 N6 O22 P2'
_chemical_formula_sum 'C106 H90 Mn6 N6 O22 P2'
_chemical_formula_weight 2191.42
_chemical_name_common RI2363
_chemical_name_systematic
;
?
;
_space_group_IT_number 2
_symmetry_cell_setting triclinic
_symmetry_space_group_name_Hall '-P 1'
_symmetry_space_group_name_H-M 'P -1'
_atom_sites_solution_hydrogens geom
_atom_sites_solution_primary direct
_atom_sites_solution_secondary difmap
_audit_creation_method SHELXL-97
_cell_angle_alpha 66.78(5)
_cell_angle_beta 71.84(6)
_cell_angle_gamma 75.77(5)
_cell_formula_units_Z 1
_cell_length_a 13.79(3)
_cell_length_b 14.70(3)
_cell_length_c 14.74(3)
_cell_measurement_temperature 100(2)
_cell_volume 2583(9)
_computing_cell_refinement 'SAINT (Bruker, 1998)'
_computing_data_collection 'Apex II'
_computing_data_reduction 'SAINT (Bruker, 1998)'
_computing_molecular_graphics 'XSeed (Barbour, 2001)'
_computing_publication_material 'local program'
_computing_structure_refinement 'SHELXL-97 (Sheldrick, 1997)'
_computing_structure_solution 'SHELXS-97 (Sheldrick, 1990)'
_diffrn_ambient_temperature 100(2)
_diffrn_measured_fraction_theta_full 0.968
_diffrn_measured_fraction_theta_max 0.968
_diffrn_measurement_device_type 'Bruker Nonius X8 Apex 2'
_diffrn_measurement_method 'omega and phi scans'
_diffrn_radiation_monochromator graphite
_diffrn_radiation_source 'fine-focus sealed tube'
_diffrn_radiation_type MoK\a
_diffrn_radiation_wavelength 0.71073
_diffrn_reflns_av_R_equivalents 0.0541
_diffrn_reflns_av_sigmaI/netI 0.0583
_diffrn_reflns_limit_h_max 14
_diffrn_reflns_limit_h_min -14
_diffrn_reflns_limit_k_max 15
_diffrn_reflns_limit_k_min -15
_diffrn_reflns_limit_l_max 15
_diffrn_reflns_limit_l_min -15
_diffrn_reflns_number 23495
_diffrn_reflns_theta_full 22.48
_diffrn_reflns_theta_max 22.48
_diffrn_reflns_theta_min 2.52
_exptl_absorpt_coefficient_mu 0.815
_exptl_absorpt_correction_T_max 0.8039
_exptl_absorpt_correction_T_min 0.7363
_exptl_absorpt_correction_type multi-scan
_exptl_absorpt_process_details Bruker-SADABS
_exptl_crystal_colour Black
_exptl_crystal_density_diffrn 1.410
_exptl_crystal_density_method 'not measured'
_exptl_crystal_description Block
_exptl_crystal_F_000 1124
_exptl_crystal_size_max 0.40
_exptl_crystal_size_mid 0.36
_exptl_crystal_size_min 0.28
_refine_diff_density_max 0.643
_refine_diff_density_min -0.508
_refine_diff_density_rms 0.079
_refine_ls_extinction_method none
_refine_ls_goodness_of_fit_ref 1.029
_refine_ls_hydrogen_treatment constr
_refine_ls_matrix_type full
_refine_ls_number_parameters 696
_refine_ls_number_reflns 6519
_refine_ls_number_restraints 172
_refine_ls_restrained_S_all 1.020
_refine_ls_R_factor_all 0.0626
_refine_ls_R_factor_gt 0.0460
_refine_ls_shift/su_max 0.001
_refine_ls_shift/su_mean 0.000
_refine_ls_structure_factor_coef Fsqd
_refine_ls_weighting_details 'calc w=1/[\s^2^(Fo^2^)+(0.0790P)^2^+0.0000P] where P=(Fo^2^+2Fc^2^)/3'
_refine_ls_weighting_scheme calc
_refine_ls_wR_factor_gt 0.1174
_refine_ls_wR_factor_ref 0.1255
_reflns_number_gt 5104
_reflns_number_total 6519
_reflns_threshold_expression >2sigma(I)
_cod_data_source_file b927303d.txt
_cod_data_source_block RI2363
_cod_original_cell_volume 2581(9)
_cod_original_sg_symbol_H-M P-1
_cod_database_code 7025373

loop_
_symmetry_equiv_pos_as_xyz
'x, y, z'
'-x, -y, -z'

loop_
_atom_site_label
_atom_site_type_symbol
_atom_site_fract_x
_atom_site_fract_y
_atom_site_fract_z
_atom_site_U_iso_or_equiv
_atom_site_adp_type
_atom_site_occupancy
_atom_site_symmetry_multiplicity
_atom_site_calc_flag
_atom_site_refinement_flags
_atom_site_disorder_assembly
_atom_site_disorder_group
Mn1 Mn 0.16428(4) 0.61852(4) 0.47214(4) 0.01741(19) Uani 1 1 d . . .
P1 P -0.32651(8) 0.70850(8) 0.45153(8) 0.0207(3) Uani 1 1 d . . .
O1 O -0.21244(19) 0.68893(19) 0.44520(19) 0.0182(6) Uani 1 1 d . . .
C1 C -0.3435(3) 0.7581(3) 0.3224(3) 0.0235(10) Uani 1 1 d . . .
C49 C 0.2717(11) 1.0492(12) 0.1737(10) 0.030(3) Uani 0.50 1 d PDU A 2
H49 H 0.2647 1.1151 0.1739 0.036 Uiso 0.50 1 calc PR A 2
Mn2 Mn -0.10080(4) 0.58575(4) 0.51853(4) 0.01494(19) Uani 1 1 d . . .
O2 O -0.3851(2) 0.6199(2) 0.5108(2) 0.0258(7) Uani 1 1 d . . .
C2 C -0.3561(3) 0.6926(4) 0.2806(3) 0.0304(11) Uani 1 1 d . . .
H2 H -0.3600 0.6242 0.3212 0.036 Uiso 1 1 calc R . .
Mn3 Mn 0.23680(5) 0.55337(5) 0.27067(4) 0.0199(2) Uani 1 1 d . . .
O3 O -0.00567(19) 0.67889(19) 0.46184(19) 0.0164(6) Uani 1 1 d . . .
C3 C -0.3630(4) 0.7268(4) 0.1803(4) 0.0368(12) Uani 1 1 d . . .
H3 H -0.3708 0.6818 0.1520 0.044 Uiso 1 1 calc R . .
O4 O -0.1803(2) 0.5496(2) 0.73312(19) 0.0226(7) Uani 1 1 d . . .
C4 C -0.3584(4) 0.8258(4) 0.1219(4) 0.0431(13) Uani 1 1 d . . .
H4 H -0.3648 0.8494 0.0537 0.052 Uiso 1 1 calc R . .
O5 O 0.1541(2) 0.7004(2) 0.5470(2) 0.0230(7) Uani 1 1 d . . .
C5 C -0.3446(4) 0.8912(4) 0.1615(4) 0.0441(14) Uani 1 1 d . . .
H5 H -0.3398 0.9593 0.1204 0.053 Uiso 1 1 calc R . .
O6 O 0.03483(19) 0.47063(19) 0.58971(19) 0.0171(6) Uani 1 1 d . . .
C6 C -0.3376(4) 0.8568(3) 0.2625(3) 0.0341(12) Uani 1 1 d . . .
H6 H -0.3287 0.9019 0.2900 0.041 Uiso 1 1 calc R . .
O7 O 0.2867(2) 0.5879(2) 0.1307(2) 0.0350(8) Uani 1 1 d . . .
C7 C -0.3861(3) 0.8022(3) 0.5109(3) 0.0254(10) Uani 1 1 d . . .
O8 O 0.2138(2) 0.7166(2) 0.3443(2) 0.0254(7) Uani 1 1 d . . .
C8 C -0.4868(4) 0.7990(3) 0.5700(4) 0.0411(13) Uani 1 1 d . . .
H8 H -0.5253 0.7512 0.5746 0.049 Uiso 1 1 calc R . .
O9 O 0.3195(2) 0.5578(2) 0.5004(2) 0.0258(7) Uani 1 1 d D . .
N9 N -0.1478(2) 0.6244(2) 0.6444(2) 0.0184(8) Uani 1 1 d . . .
C9 C -0.5311(4) 0.8655(4) 0.6222(4) 0.0516(15) Uani 1 1 d . . .
H9 H -0.6001 0.8636 0.6621 0.062 Uiso 1 1 calc R . .
O10 O 0.3836(2) 0.4735(2) 0.2982(2) 0.0285(7) Uani 1 1 d D . .
C10 C -0.4751(4) 0.9338(4) 0.6159(4) 0.0498(15) Uani 1 1 d . . .
H10 H -0.5050 0.9789 0.6522 0.060 Uiso 1 1 calc R . .
O11 O 0.17569(19) 0.52429(19) 0.40945(18) 0.0158(6) Uani 1 1 d . . .
C11 C -0.3758(4) 0.9374(4) 0.5572(4) 0.0406(13) Uani 1 1 d . . .
H11 H -0.3376 0.9850 0.5534 0.049 Uiso 1 1 calc R . .
C12 C -0.3306(3) 0.8727(3) 0.5037(3) 0.0266(11) Uani 1 1 d . . .
H12 H -0.2623 0.8764 0.4625 0.032 Uiso 1 1 calc R . .
C13 C -0.0374(3) 0.7720(3) 0.4668(3) 0.0179(10) Uani 1 1 d . . .
C14 C -0.0073(3) 0.8543(3) 0.3802(3) 0.0221(10) Uani 1 1 d . . .
H14 H 0.0314 0.8445 0.3182 0.026 Uiso 1 1 calc R . .
C15 C -0.0336(3) 0.9488(3) 0.3847(3) 0.0272(11) Uani 1 1 d . . .
H15 H -0.0128 1.0040 0.3254 0.033 Uiso 1 1 calc R . .
C16 C -0.0899(3) 0.9657(3) 0.4739(3) 0.0286(11) Uani 1 1 d . . .
H16 H -0.1080 1.0318 0.4755 0.034 Uiso 1 1 calc R . .
N17 N 0.1009(2) 0.5194(2) 0.6025(2) 0.0165(8) Uani 1 1 d . . .
C17 C -0.1198(3) 0.8851(3) 0.5609(3) 0.0201(10) Uani 1 1 d . . .
H17 H -0.1575 0.8965 0.6224 0.024 Uiso 1 1 calc R . .
C18 C -0.0952(3) 0.7869(3) 0.5595(3) 0.0174(9) Uani 1 1 d . . .
C19 C -0.1302(3) 0.7042(3) 0.6523(3) 0.0174(9) Uani 1 1 d . . .
C20 C -0.1422(3) 0.7099(3) 0.7537(3) 0.0242(10) Uani 1 1 d . . .
C21 C -0.2264(3) 0.6821(3) 0.8352(3) 0.0268(11) Uani 1 1 d . . .
H21 H -0.2828 0.6627 0.8264 0.032 Uiso 1 1 calc R . .
C22 C -0.2277(4) 0.6828(3) 0.9298(3) 0.0320(12) Uani 1 1 d . . .
H22 H -0.2860 0.6652 0.9849 0.038 Uiso 1 1 calc R . .
C23 C -0.1457(4) 0.7087(3) 0.9448(3) 0.0332(12) Uani 1 1 d . . .
H23 H -0.1461 0.7063 1.0103 0.040 Uiso 1 1 calc R . .
C24 C -0.0635(4) 0.7381(3) 0.8636(4) 0.0322(12) Uani 1 1 d . . .
H24 H -0.0073 0.7572 0.8730 0.039 Uiso 1 1 calc R . .
C25 C -0.0617(3) 0.7403(3) 0.7686(3) 0.0236(10) Uani 1 1 d . . .
H25 H -0.0052 0.7626 0.7128 0.028 Uiso 1 1 calc R . .
C26 C 0.1815(3) 0.6625(3) 0.6359(3) 0.0234(11) Uani 1 1 d . . .
C27 C 0.2288(3) 0.7226(4) 0.6584(4) 0.0310(11) Uani 1 1 d . . .
H27 H 0.2394 0.7880 0.6118 0.037 Uiso 1 1 calc R . .
C28 C 0.2603(3) 0.6867(4) 0.7492(4) 0.0393(13) Uani 1 1 d . . .
H28 H 0.2921 0.7282 0.7636 0.047 Uiso 1 1 calc R . .
C29 C 0.2461(3) 0.5915(4) 0.8186(4) 0.0362(13) Uani 1 1 d . . .
H29 H 0.2702 0.5670 0.8789 0.043 Uiso 1 1 calc R . .
C30 C 0.1961(3) 0.5326(4) 0.7990(3) 0.0297(11) Uani 1 1 d . . .
H30 H 0.1840 0.4683 0.8475 0.036 Uiso 1 1 calc R . .
C31 C 0.1629(3) 0.5666(3) 0.7081(3) 0.0219(10) Uani 1 1 d . . .
C32 C 0.1043(3) 0.5032(3) 0.6948(3) 0.0185(10) Uani 1 1 d . . .
C33 C 0.0483(3) 0.4275(3) 0.7835(3) 0.0256(11) Uani 1 1 d . . .
C34 C -0.0162(3) 0.4555(4) 0.8652(3) 0.0406(13) Uani 1 1 d . . .
H34 H -0.0204 0.5206 0.8663 0.049 Uiso 1 1 calc R . .
C35 C -0.0740(4) 0.3858(6) 0.9450(4) 0.0618(19) Uani 1 1 d . . .
H35 H -0.1182 0.4044 1.0007 0.074 Uiso 1 1 calc R . .
C36 C -0.0692(5) 0.2925(7) 0.9461(4) 0.074(2) Uani 1 1 d . . .
H36 H -0.1116 0.2473 1.0004 0.088 Uiso 1 1 calc R . .
C37 C -0.0015(5) 0.2633(5) 0.8666(4) 0.0644(19) Uani 1 1 d . . .
H37 H 0.0054 0.1966 0.8688 0.077 Uiso 1 1 calc R . .
C38 C 0.0554(4) 0.3308(4) 0.7847(3) 0.0411(13) Uani 1 1 d . . .
H38 H 0.0994 0.3115 0.7294 0.049 Uiso 1 1 calc R . .
C39 C 0.3439(3) 0.6574(4) 0.0651(3) 0.0347(12) Uani 1 1 d . . .
C40 C 0.3975(4) 0.6461(5) -0.0292(3) 0.0553(17) Uani 1 1 d . . .
H40 H 0.3915 0.5897 -0.0424 0.066 Uiso 1 1 calc R . .
C41 C 0.4581(4) 0.7152(5) -0.1023(4) 0.0645(19) Uani 1 1 d . . .
H41 H 0.4928 0.7067 -0.1657 0.077 Uiso 1 1 calc R . .
C42 C 0.4690(4) 0.7966(5) -0.0841(4) 0.0586(17) Uani 1 1 d . . .
H42 H 0.5118 0.8437 -0.1346 0.070 Uiso 1 1 calc R . .
C43 C 0.4177(4) 0.8098(4) 0.0071(4) 0.0451(13) Uani 1 1 d . . .
H43 H 0.4247 0.8668 0.0187 0.054 Uiso 1 1 calc R . .
N44 N 0.2579(3) 0.6880(3) 0.2599(3) 0.0242(8) Uani 1 1 d . . .
C44 C 0.3548(3) 0.7399(4) 0.0841(3) 0.0315(12) Uani 1 1 d . . .
C45 C 0.3028(3) 0.7573(3) 0.1803(3) 0.0271(11) Uani 1 1 d D . .
C46 C 0.2925(10) 0.8609(10) 0.1740(8) 0.028(3) Uani 0.50 1 d PDU A 2
C47 C 0.2215(7) 0.9303(7) 0.1259(6) 0.025(2) Uani 0.50 1 d PDU A 2
H47 H 0.1816 0.9132 0.0943 0.030 Uiso 0.50 1 calc PR A 2
C48 C 0.2105(7) 1.0266(7) 0.1255(6) 0.0294(19) Uani 0.50 1 d PDU A 2
H48 H 0.1621 1.0774 0.0931 0.035 Uiso 0.50 1 calc PR A 2
C50 C 0.3411(8) 0.9744(8) 0.2200(7) 0.034(2) Uani 0.50 1 d PDU A 2
H50 H 0.3829 0.9878 0.2525 0.041 Uiso 0.50 1 calc PR A 2
C51 C 0.3492(9) 0.8781(10) 0.2185(8) 0.031(3) Uani 0.50 1 d PDU A 2
H51 H 0.3966 0.8255 0.2503 0.037 Uiso 0.50 1 calc PR A 2
C52 C 0.3088(10) 0.8498(10) 0.2013(8) 0.030(3) Uani 0.50 1 d PDU A 1
C53 C 0.2471(7) 0.9407(8) 0.1674(7) 0.030(2) Uani 0.50 1 d PDU A 1
H53 H 0.1987 0.9437 0.1320 0.036 Uiso 0.50 1 calc PR A 1
C54 C 0.2516(12) 1.0279(12) 0.1818(10) 0.036(3) Uani 0.50 1 d PDU A 1
H54 H 0.2076 1.0881 0.1572 0.044 Uiso 0.50 1 calc PR A 1
C55 C 0.3224(8) 1.0236(9) 0.2332(7) 0.038(2) Uani 0.50 1 d PDU A 1
H55 H 0.3267 1.0823 0.2433 0.046 Uiso 0.50 1 calc PR A 1
C56 C 0.3872(8) 0.9365(7) 0.2704(7) 0.037(2) Uani 0.50 1 d PDU A 1
H56 H 0.4349 0.9350 0.3058 0.044 Uiso 0.50 1 calc PR A 1
C57 C 0.3802(8) 0.8526(9) 0.2544(7) 0.027(2) Uani 0.50 1 d PDU A 1
H57 H 0.4247 0.7930 0.2795 0.032 Uiso 0.50 1 calc PR A 1
C58 C 0.3999(4) 0.6162(4) 0.4682(6) 0.066(2) Uani 1 1 d . . .
H58A H 0.4390 0.6192 0.3992 0.099 Uiso 1 1 calc R . .
H58B H 0.4458 0.5858 0.5146 0.099 Uiso 1 1 calc R . .
H58C H 0.3703 0.6840 0.4683 0.099 Uiso 1 1 calc R . .
C59 C 0.4836(4) 0.4891(5) 0.2393(4) 0.072(2) Uani 1 1 d . . .
H59A H 0.4929 0.4811 0.1741 0.108 Uiso 1 1 calc R . .
H59B H 0.5337 0.4404 0.2755 0.108 Uiso 1 1 calc R . .
H59C H 0.4941 0.5570 0.2272 0.108 Uiso 1 1 calc R . .
H9O H 0.3384 0.4979 0.4962 0.086 Uiso 1 1 d RD . .
H10O H 0.3803 0.4313 0.3586 0.086 Uiso 1 1 d RD . .

loop_
_atom_site_aniso_label
_atom_site_aniso_U_11
_atom_site_aniso_U_22
_atom_site_aniso_U_33
_atom_site_aniso_U_23
_atom_site_aniso_U_13
_atom_site_aniso_U_12
Mn1 0.0164(4) 0.0216(4) 0.0156(4) -0.0097(3) 0.0002(3) -0.0051(3)
P1 0.0182(6) 0.0228(7) 0.0192(6) -0.0062(5) -0.0041(5) -0.0021(5)
O1 0.0193(15) 0.0192(16) 0.0166(15) -0.0061(12) -0.0055(12) -0.0021(12)
C1 0.018(2) 0.029(3) 0.025(2) -0.011(2) -0.009(2) 0.001(2)
C49 0.043(5) 0.022(5) 0.031(4) -0.014(4) 0.000(4) -0.016(4)
Mn2 0.0149(3) 0.0204(4) 0.0107(3) -0.0082(3) 0.0008(3) -0.0047(3)
O2 0.0180(15) 0.0261(17) 0.0321(17) -0.0091(14) -0.0073(14) -0.0011(13)
C2 0.027(3) 0.038(3) 0.030(3) -0.014(2) -0.008(2) -0.004(2)
Mn3 0.0208(4) 0.0284(4) 0.0108(4) -0.0072(3) 0.0014(3) -0.0097(3)
O3 0.0143(14) 0.0201(17) 0.0155(15) -0.0089(12) -0.0003(12) -0.0032(12)
C3 0.035(3) 0.051(4) 0.032(3) -0.023(3) -0.005(2) -0.009(2)
O4 0.0273(16) 0.0288(17) 0.0126(15) -0.0088(13) -0.0001(13) -0.0086(13)
C4 0.050(3) 0.059(4) 0.026(3) -0.018(3) -0.017(3) -0.001(3)
O5 0.0200(16) 0.0293(17) 0.0239(17) -0.0169(14) -0.0006(13) -0.0043(13)
C5 0.065(4) 0.036(3) 0.024(3) 0.005(2) -0.020(3) -0.008(3)
O6 0.0177(14) 0.0248(16) 0.0125(15) -0.0113(12) -0.0010(12) -0.0046(12)
C6 0.048(3) 0.026(3) 0.031(3) -0.008(2) -0.015(2) -0.007(2)
O7 0.0407(19) 0.058(2) 0.0095(16) -0.0097(15) 0.0053(15) -0.0309(17)
C7 0.023(2) 0.029(3) 0.015(2) -0.004(2) -0.002(2) 0.003(2)
O8 0.0228(16) 0.0251(17) 0.0237(17) -0.0107(14) 0.0071(14) -0.0081(13)
C8 0.035(3) 0.021(3) 0.046(3) -0.005(2) 0.008(3) 0.000(2)
O9 0.0191(16) 0.0346(18) 0.0309(17) -0.0208(15) -0.0041(14) -0.0029(14)
N9 0.0173(18) 0.025(2) 0.0114(19) -0.0064(17) 0.0015(15) -0.0069(16)
C9 0.044(3) 0.039(3) 0.033(3) -0.001(3) 0.017(3) 0.010(3)
O10 0.0190(16) 0.0373(19) 0.0206(16) -0.0072(14) 0.0041(13) -0.0052(14)
C10 0.059(4) 0.052(4) 0.029(3) -0.023(3) -0.014(3) 0.029(3)
O11 0.0145(14) 0.0250(16) 0.0087(14) -0.0085(12) 0.0017(11) -0.0053(12)
C11 0.040(3) 0.052(3) 0.040(3) -0.030(3) -0.021(3) 0.013(3)
C12 0.029(3) 0.029(3) 0.027(3) -0.017(2) -0.012(2) 0.008(2)
C13 0.012(2) 0.022(3) 0.023(2) -0.009(2) -0.0043(19) -0.0054(19)
C14 0.023(2) 0.022(3) 0.019(2) -0.007(2) -0.002(2) -0.004(2)
C15 0.028(3) 0.023(3) 0.027(3) -0.004(2) -0.006(2) -0.008(2)
C16 0.028(3) 0.020(3) 0.043(3) -0.012(2) -0.012(2) -0.004(2)
N17 0.0137(18) 0.021(2) 0.018(2) -0.0132(16) -0.0023(15) -0.0003(15)
C17 0.014(2) 0.028(3) 0.023(2) -0.014(2) -0.0041(19) -0.0028(19)
C18 0.013(2) 0.024(3) 0.018(2) -0.0113(19) -0.0037(18) -0.0012(18)
C19 0.011(2) 0.025(3) 0.017(2) -0.012(2) -0.0004(18) -0.0001(19)
C20 0.027(3) 0.031(3) 0.021(2) -0.019(2) -0.006(2) 0.001(2)
C21 0.027(3) 0.032(3) 0.022(3) -0.014(2) -0.003(2) -0.001(2)
C22 0.043(3) 0.034(3) 0.016(3) -0.016(2) 0.006(2) -0.004(2)
C23 0.052(3) 0.029(3) 0.025(3) -0.016(2) -0.014(3) 0.002(2)
C24 0.045(3) 0.027(3) 0.036(3) -0.017(2) -0.023(3) 0.003(2)
C25 0.024(2) 0.024(3) 0.023(3) -0.014(2) -0.004(2) 0.004(2)
C26 0.014(2) 0.035(3) 0.029(3) -0.026(2) -0.002(2) 0.003(2)
C27 0.024(2) 0.038(3) 0.042(3) -0.029(2) -0.005(2) -0.002(2)
C28 0.024(3) 0.060(4) 0.058(4) -0.046(3) -0.009(3) -0.004(3)
C29 0.023(3) 0.069(4) 0.036(3) -0.042(3) -0.010(2) 0.004(3)
C30 0.020(2) 0.047(3) 0.028(3) -0.024(2) -0.006(2) 0.002(2)
C31 0.015(2) 0.037(3) 0.021(2) -0.023(2) -0.002(2) 0.001(2)
C32 0.017(2) 0.022(2) 0.016(2) -0.0111(19) -0.0014(19) 0.0029(19)
C33 0.021(2) 0.048(3) 0.011(2) -0.010(2) -0.006(2) -0.008(2)
C34 0.026(3) 0.077(4) 0.010(2) -0.012(2) -0.002(2) 0.001(3)
C35 0.022(3) 0.131(6) 0.012(3) -0.010(4) 0.000(2) -0.005(4)
C36 0.066(4) 0.133(7) 0.018(3) 0.011(4) -0.009(3) -0.070(5)
C37 0.109(5) 0.074(4) 0.023(3) 0.008(3) -0.027(4) -0.061(4)
C38 0.062(4) 0.054(4) 0.013(3) -0.007(2) -0.006(2) -0.030(3)
C39 0.029(3) 0.058(4) 0.014(3) 0.000(2) -0.005(2) -0.022(3)
C40 0.058(4) 0.105(5) 0.014(3) -0.017(3) 0.007(3) -0.055(3)
C41 0.065(4) 0.121(6) 0.014(3) -0.014(3) 0.011(3) -0.066(4)
C42 0.058(4) 0.090(5) 0.021(3) 0.001(3) 0.006(3) -0.054(3)
C43 0.046(3) 0.050(3) 0.028(3) 0.003(2) -0.004(3) -0.022(3)
N44 0.0194(19) 0.027(2) 0.022(2) -0.0072(18) -0.0021(17) -0.0021(17)
C44 0.025(3) 0.048(3) 0.012(2) 0.003(2) -0.002(2) -0.013(2)
C45 0.017(2) 0.021(3) 0.032(3) 0.000(2) -0.001(2) -0.004(2)
C46 0.028(5) 0.019(4) 0.020(5) 0.003(4) 0.004(4) -0.005(4)
C47 0.032(4) 0.023(4) 0.021(4) -0.005(4) -0.008(4) -0.007(3)
C48 0.038(4) 0.026(4) 0.024(4) -0.007(3) -0.002(4) -0.013(3)
C50 0.043(4) 0.022(4) 0.033(4) -0.009(4) -0.004(3) -0.008(4)
C51 0.035(5) 0.020(4) 0.023(4) 0.003(4) -0.003(4) -0.001(4)
C52 0.029(5) 0.014(4) 0.025(5) 0.009(4) 0.003(4) -0.005(4)
C53 0.037(4) 0.022(4) 0.023(4) 0.001(3) -0.006(3) -0.006(3)
C54 0.043(5) 0.024(5) 0.032(4) -0.006(4) 0.001(4) -0.005(4)
C55 0.040(4) 0.027(5) 0.037(4) -0.015(4) 0.011(4) -0.008(4)
C56 0.040(4) 0.032(4) 0.041(4) -0.017(4) -0.007(4) -0.006(4)
C57 0.030(4) 0.020(5) 0.035(5) -0.012(4) -0.005(4) -0.008(4)
C58 0.021(3) 0.067(4) 0.140(6) -0.076(4) -0.008(3) -0.006(3)
C59 0.027(3) 0.130(6) 0.032(3) -0.009(4) 0.002(3) -0.011(3)

loop_
_atom_type_symbol
_atom_type_description
_atom_type_scat_dispersion_real
_atom_type_scat_dispersion_imag
_atom_type_scat_source
C C 0.0033 0.0016 'International Tables Vol C Tables 4.2.6.8 and 6.1.1.4'
H H 0.0000 0.0000 'International Tables Vol C Tables 4.2.6.8 and 6.1.1.4'
N N 0.0061 0.0033 'International Tables Vol C Tables 4.2.6.8 and 6.1.1.4'
O O 0.0106 0.0060 'International Tables Vol C Tables 4.2.6.8 and 6.1.1.4'
P P 0.1023 0.0942 'International Tables Vol C Tables 4.2.6.8 and 6.1.1.4'
Mn Mn 0.3368 0.7283 'International Tables Vol C Tables 4.2.6.8 and 6.1.1.4'

loop_
_geom_angle_atom_site_label_1
_geom_angle_atom_site_label_2
_geom_angle_atom_site_label_3
_geom_angle
_geom_angle_site_symmetry_1
_geom_angle_site_symmetry_3
O5 Mn1 O11 173.95(12) . .
O5 Mn1 O8 93.8(2) . .
O11 Mn1 O8 91.7(2) . .
O5 Mn1 N17 87.3(2) . .
O11 Mn1 N17 87.4(2) . .
O8 Mn1 N17 175.03(12) . .
O5 Mn1 O9 86.16(13) . .
O11 Mn1 O9 91.04(13) . .
O8 Mn1 O9 93.69(16) . .
N17 Mn1 O9 91.21(17) . .
O5 Mn1 O3 89.75(13) . .
O11 Mn1 O3 92.57(12) . .
O8 Mn1 O3 91.52(15) . .
N17 Mn1 O3 83.65(15) . .
O9 Mn1 O3 173.58(10) . .
O1 P1 O2 116.65(18) . .
O1 P1 C7 108.69(18) . .
O2 P1 C7 106.9(2) . .
O1 P1 C1 107.82(19) . .
O2 P1 C1 107.95(19) . .
C7 P1 C1 108.7(2) . .
P1 O1 Mn2 141.36(18) . .
C6 C1 C2 119.1(4) . .
C6 C1 P1 121.9(3) . .
C2 C1 P1 118.9(4) . .
C50 C49 C48 119.0(13) . .
O3 Mn2 O11 168.20(11) . 2_566
O3 Mn2 O6 90.72(16) . 2_566
O11 Mn2 O6 89.37(17) 2_566 2_566
O3 Mn2 N9 88.73(16) . .
O11 Mn2 N9 88.87(17) 2_566 .
O6 Mn2 N9 168.65(12) 2_566 .
O3 Mn2 O1 92.78(18) . .
O11 Mn2 O1 98.94(18) 2_566 .
O6 Mn2 O1 95.89(17) 2_566 .
N9 Mn2 O1 95.47(17) . .
O3 Mn2 O6 84.80(18) . .
O11 Mn2 O6 83.57(18) 2_566 .
O6 Mn2 O6 80.66(17) 2_566 .
N9 Mn2 O6 88.00(16) . .
O1 Mn2 O6 175.74(10) . .
C3 C2 C1 120.4(5) . .
O7 Mn3 O11 175.15(13) . .
O7 Mn3 O4 87.32(15) . 2_566
O11 Mn3 O4 91.76(14) . 2_566
O7 Mn3 N44 89.36(15) . .
O11 Mn3 N44 90.08(14) . .
O4 Mn3 N44 162.24(13) 2_566 .
O7 Mn3 O10 92.34(16) . .
O11 Mn3 O10 92.51(15) . .
O4 Mn3 O10 99.97(18) 2_566 .
N44 Mn3 O10 97.60(16) . .
C13 O3 Mn2 119.5(2) . .
C13 O3 Mn1 113.5(2) . .
Mn2 O3 Mn1 117.93(18) . .
C4 C3 C2 119.9(4) . .
N9 O4 Mn3 119.0(2) . 2_566
C3 C4 C5 120.5(5) . .
C26 O5 Mn1 121.1(3) . .
C4 C5 C6 119.6(5) . .
N17 O6 Mn2 111.7(2) . 2_566
N17 O6 Mn2 111.6(2) . .
Mn2 O6 Mn2 99.34(17) 2_566 .
C1 C6 C5 120.6(4) . .
C39 O7 Mn3 130.4(3) . .
C12 C7 C8 119.7(4) . .
C12 C7 P1 120.9(3) . .
C8 C7 P1 119.2(4) . .
N44 O8 Mn1 119.2(3) . .
C9 C8 C7 120.1(5) . .
C58 O9 Mn1 124.1(3) . .
C19 N9 O4 116.8(3) . .
C19 N9 Mn2 126.5(3) . .
O4 N9 Mn2 115.1(3) . .
C10 C9 C8 119.7(5) . .
C59 O10 Mn3 130.5(3) . .
C9 C10 C11 120.2(5) . .
Mn3 O11 Mn2 119.72(14) . 2_566
Mn3 O11 Mn1 120.08(18) . .
Mn2 O11 Mn1 118.99(19) 2_566 .
C10 C11 C12 121.0(5) . .
C11 C12 C7 119.3(5) . .
O3 C13 C14 119.0(4) . .
O3 C13 C18 121.2(4) . .
C14 C13 C18 119.7(4) . .
C15 C14 C13 120.2(4) . .
C14 C15 C16 121.4(4) . .
C15 C16 C17 119.4(4) . .
C32 N17 O6 117.8(3) . .
C32 N17 Mn1 129.7(3) . .
O6 N17 Mn1 112.0(3) . .
C16 C17 C18 121.1(4) . .
C17 C18 C13 118.2(4) . .
C17 C18 C19 119.4(4) . .
C13 C18 C19 122.4(4) . .
N9 C19 C18 119.1(4) . .
N9 C19 C20 120.7(4) . .
C18 C19 C20 120.2(4) . .
C21 C20 C25 118.8(4) . .
C21 C20 C19 123.5(4) . .
C25 C20 C19 117.6(4) . .
C20 C21 C22 119.6(4) . .
C23 C22 C21 121.2(4) . .
C24 C23 C22 119.0(4) . .
C23 C24 C25 120.8(4) . .
C24 C25 C20 120.5(4) . .
O5 C26 C27 117.5(4) . .
O5 C26 C31 123.4(4) . .
C27 C26 C31 119.0(4) . .
C28 C27 C26 120.2(5) . .
C29 C28 C27 121.2(4) . .
C30 C29 C28 119.2(4) . .
C29 C30 C31 121.1(5) . .
C30 C31 C26 119.2(4) . .
C30 C31 C32 118.4(4) . .
C26 C31 C32 122.2(4) . .
N17 C32 C31 117.1(4) . .
N17 C32 C33 121.8(4) . .
C31 C32 C33 121.1(4) . .
C38 C33 C34 119.9(4) . .
C38 C33 C32 121.2(4) . .
C34 C33 C32 118.9(4) . .
C35 C34 C33 118.4(6) . .
C36 C35 C34 122.2(6) . .
C35 C36 C37 119.3(5) . .
C38 C37 C36 120.4(6) . .
C37 C38 C33 119.7(5) . .
O7 C39 C44 124.1(4) . .
O7 C39 C40 117.2(5) . .
C44 C39 C40 118.7(4) . .
C41 C40 C39 121.1(5) . .
C40 C41 C42 120.3(5) . .
C43 C42 C41 120.0(5) . .
C42 C43 C44 121.1(5) . .
C45 N44 O8 113.8(4) . .
C45 N44 Mn3 128.6(3) . .
O8 N44 Mn3 117.4(3) . .
C39 C44 C43 118.7(4) . .
C39 C44 C45 122.5(4) . .
C43 C44 C45 118.7(4) . .
N44 C45 C46 123.7(5) . .
N44 C45 C44 121.4(4) . .
C46 C45 C44 114.3(5) . .
N44 C45 C52 114.3(5) . .
C46 C45 C52 18.0(8) . .
C44 C45 C52 123.8(5) . .
C51 C46 C47 125.3(12) . .
C51 C46 C45 116.2(11) . .
C47 C46 C45 118.5(11) . .
C46 C47 C48 116.9(10) . .
C47 C48 C49 119.8(11) . .
C49 C50 C51 118.9(13) . .
C46 C51 C50 120.1(11) . .
C53 C52 C57 113.8(12) . .
C53 C52 C45 122.1(11) . .
C57 C52 C45 124.1(9) . .
C52 C53 C54 124.4(13) . .
C55 C54 C53 117.8(15) . .
C54 C55 C56 122.3(12) . .
C57 C56 C55 117.9(11) . .
C56 C57 C52 123.8(11) . .

loop_
_geom_bond_atom_site_label_1
_geom_bond_atom_site_label_2
_geom_bond_distance
_geom_bond_site_symmetry_2
Mn1 O5 1.885(4) .
Mn1 O11 1.899(4) .
Mn1 O8 1.906(4) .
Mn1 N17 1.986(5) .
Mn1 O9 2.208(5) .
Mn1 O3 2.323(5) .
P1 O1 1.508(4) .
P1 O2 1.513(4) .
P1 C7 1.812(5) .
P1 C1 1.819(6) .
O1 Mn2 2.106(4) .
C1 C6 1.376(7) .
C1 C2 1.397(6) .
C49 C50 1.37(2) .
C49 C48 1.42(2) .
Mn2 O3 1.895(4) .
Mn2 O11 1.895(4) 2_566
Mn2 O6 1.956(4) 2_566
Mn2 N9 2.020(5) .
Mn2 O6 2.393(4) .
C2 C3 1.388(7) .
Mn3 O7 1.856(5) .
Mn3 O11 1.868(5) .
Mn3 O4 1.890(4) 2_566
Mn3 N44 2.008(5) .
Mn3 O10 2.147(5) .
O3 C13 1.354(5) .
C3 C4 1.372(7) .
O4 N9 1.365(5) .
O4 Mn3 1.890(4) 2_566
C4 C5 1.380(7) .
O5 C26 1.341(6) .
C5 C6 1.396(7) .
O6 N17 1.384(4) .
O6 Mn2 1.956(4) 2_566
O7 C39 1.319(5) .
C7 C12 1.385(6) .
C7 C8 1.392(7) .
O8 N44 1.380(5) .
C8 C9 1.387(7) .
O9 C58 1.417(6) .
N9 C19 1.308(5) .
C9 C10 1.371(8) .
O10 C59 1.399(6) .
C10 C11 1.373(8) .
O11 Mn2 1.895(4) 2_566
C11 C12 1.381(6) .
C13 C14 1.401(6) .
C13 C18 1.421(6) .
C14 C15 1.370(6) .
C15 C16 1.384(7) .
C16 C17 1.389(6) .
N17 C32 1.299(6) .
C17 C18 1.406(6) .
C18 C19 1.465(6) .
C19 C20 1.485(6) .
C20 C21 1.391(6) .
C20 C25 1.398(6) .
C21 C22 1.393(7) .
C22 C23 1.380(7) .
C23 C24 1.375(7) .
C24 C25 1.381(7) .
C26 C27 1.402(6) .
C26 C31 1.416(7) .
C27 C28 1.397(7) .
C28 C29 1.386(7) .
C29 C30 1.386(6) .
C30 C31 1.412(6) .
C31 C32 1.476(6) .
C32 C33 1.480(6) .
C33 C38 1.392(7) .
C33 C34 1.398(6) .
C34 C35 1.391(8) .
C35 C36 1.350(9) .
C36 C37 1.395(9) .
C37 C38 1.381(7) .
C39 C44 1.398(7) .
C39 C40 1.410(7) .
C40 C41 1.372(7) .
C41 C42 1.375(8) .
C42 C43 1.375(8) .
C43 C44 1.414(7) .
N44 C45 1.308(6) .
C44 C45 1.467(7) .
C45 C46 1.461(14) .
C45 C52 1.534(15) .
C46 C51 1.285(19) .
C46 C47 1.369(17) .
C47 C48 1.382(13) .
C50 C51 1.401(18) .
C52 C53 1.392(17) .
C52 C57 1.453(18) .
C53 C54 1.40(2) .
C54 C55 1.39(2) .
C55 C56 1.388(15) .
C56 C57 1.374(14) .
